data_4125477
loop_
_publ_author_name
'Liang, Xiao'
'Zhang, Tian-Yuan'
'Zeng, Xue-Yi'
'Zheng, Yu'
'Wei, Kun'
'Yang, Yu-Rong'

_publ_section_title
;
 Ir-Catalyzed Asymmetric Total Synthesis of (-)-Communesin F.
;
_journal_issue 9
_journal_name_full 'Journal of the American Chemical Society'
_journal_page_first 3364
_journal_page_last 3367
_journal_paper_doi 10.1021/jacs.7b00854
_journal_volume 139
_journal_year 2017
_chemical_formula_sum 'C32 H33 Br N2 O4 S'
_chemical_formula_weight 621.57
_chemical_name_systematic
; 
 ? 
;
_space_group_IT_number 19
_symmetry_space_group_name_Hall 'P 2ac 2ab'
_symmetry_space_group_name_H-M 'P 21 21 21'
_atom_sites_solution_hydrogens geom
_atom_sites_solution_primary direct
_atom_sites_solution_secondary difmap
_audit_creation_method SHELXL-97
_cell_angle_alpha 90.00
_cell_angle_beta 90.00
_cell_angle_gamma 90.00
_cell_formula_units_Z 4
_cell_length_a 10.557(2)
_cell_length_b 11.967(2)
_cell_length_c 23.185(5)
_cell_measurement_temperature 296(2)
_cell_volume 2929.1(10)
_computing_structure_refinement 'SHELXL-97 (Sheldrick, 2008)'
_computing_structure_solution 'SHELXS-97 (Sheldrick, 2008)'
_diffrn_ambient_temperature 296(2)
_diffrn_measured_fraction_theta_full 0.940
_diffrn_measured_fraction_theta_max 0.940
_diffrn_radiation_monochromator graphite
_diffrn_radiation_source 'fine-focus sealed tube'
_diffrn_radiation_type MoK\a
_diffrn_radiation_wavelength 0.71073
_diffrn_reflns_av_R_equivalents 0.0585
_diffrn_reflns_av_sigmaI/netI 0.0683
_diffrn_reflns_limit_h_max 14
_diffrn_reflns_limit_h_min -14
_diffrn_reflns_limit_k_max 16
_diffrn_reflns_limit_k_min -16
_diffrn_reflns_limit_l_max 32
_diffrn_reflns_limit_l_min -32
_diffrn_reflns_number 28802
_diffrn_reflns_theta_full 30.41
_diffrn_reflns_theta_max 30.41
_diffrn_reflns_theta_min 1.76
_exptl_absorpt_coefficient_mu 1.514
_exptl_absorpt_correction_T_max 0.7221
_exptl_absorpt_correction_T_min 0.4737
_exptl_crystal_density_diffrn 1.409
_exptl_crystal_density_method 'not measured'
_exptl_crystal_F_000 1288
_exptl_crystal_size_max 0.58
_exptl_crystal_size_mid 0.40
_exptl_crystal_size_min 0.23
_refine_diff_density_max 0.831
_refine_diff_density_min -0.733
_refine_diff_density_rms 0.083
_refine_ls_abs_structure_details 'Flack H D (1983), Acta Cryst. A39, 876-881'
_refine_ls_abs_structure_Flack 0.027(6)
_refine_ls_extinction_method none
_refine_ls_goodness_of_fit_ref 1.307
_refine_ls_hydrogen_treatment mixed
_refine_ls_matrix_type full
_refine_ls_number_parameters 365
_refine_ls_number_reflns 8081
_refine_ls_number_restraints 0
_refine_ls_restrained_S_all 1.307
_refine_ls_R_factor_all 0.0595
_refine_ls_R_factor_gt 0.0457
_refine_ls_shift/su_max 0.001
_refine_ls_shift/su_mean 0.000
_refine_ls_structure_factor_coef Fsqd
_refine_ls_weighting_details 'calc w=1/[\s^2^(Fo^2^)+(0.0000P)^2^+0.0000P] where P=(Fo^2^+2Fc^2^)/3'
_refine_ls_weighting_scheme calc
_refine_ls_wR_factor_gt 0.0762
_refine_ls_wR_factor_ref 0.0783
_reflns_number_gt 6802
_reflns_number_total 8081
_reflns_threshold_expression >2sigma(I)
_cod_data_source_file ja7b00854_si_002.cif
_cod_data_source_block mo_az1127_0m
_cod_depositor_comments 'Adding full bibliography for 4125476--4125477.cif.'
_cod_database_code 4125477

loop_
_symmetry_equiv_pos_as_xyz
'x, y, z'
'x+1/2, -y+1/2, -z'
'-x, y+1/2, -z+1/2'
'-x+1/2, -y, z+1/2'

loop_
_atom_site_label
_atom_site_type_symbol
_atom_site_fract_x
_atom_site_fract_y
_atom_site_fract_z
_atom_site_U_iso_or_equiv
_atom_site_adp_type
_atom_site_occupancy
_atom_site_symmetry_multiplicity
_atom_site_calc_flag
_atom_site_refinement_flags
Br1 Br 0.33046(2) 0.58835(3) 0.756898(11) 0.02922(8) Uani 1 1 d .
S1 S 0.67042(5) 0.60242(5) 0.49055(2) 0.01398(12) Uani 1 1 d .
O1 O 0.46231(14) 0.37623(13) 0.47004(7) 0.0151(4) Uani 1 1 d .
O2 O 0.75095(15) 0.69820(14) 0.49833(8) 0.0195(4) Uani 1 1 d .
O3 O 0.72681(15) 0.49308(14) 0.48823(7) 0.0176(4) Uani 1 1 d .
O4 O 0.24713(15) 0.39088(15) 0.47918(8) 0.0202(4) Uani 1 1 d .
N1 N 0.38237(18) 0.47984(16) 0.54106(9) 0.0126(4) Uani 1 1 d .
N2 N 0.56772(17) 0.60317(16) 0.54413(8) 0.0122(4) Uani 1 1 d .
C1 C 0.3898(3) 0.3479(2) 0.36994(11) 0.0251(6) Uani 1 1 d .
H1A H 0.3034 0.3632 0.3803 0.038 Uiso 1 1 calc R
H1B H 0.3916 0.2973 0.3378 0.038 Uiso 1 1 calc R
H1C H 0.4313 0.4163 0.3595 0.038 Uiso 1 1 calc R
C2 C 0.4578(2) 0.2952(2) 0.42100(11) 0.0167(5) Uani 1 1 d .
C3 C 0.3541(2) 0.4123(2) 0.49445(10) 0.0154(5) Uani 1 1 d .
C4 C 0.5106(2) 0.49678(19) 0.56525(10) 0.0126(5) Uani 1 1 d .
H4 H 0.5652 0.4336 0.5551 0.015 Uiso 1 1 calc R
C5 C 0.5815(2) 0.62293(19) 0.42627(11) 0.0142(5) Uani 1 1 d .
C6 C 0.6489(2) 0.61842(19) 0.37469(11) 0.0183(5) Uani 1 1 d .
H6 H 0.7353 0.6033 0.3747 0.022 Uiso 1 1 calc R
C7 C 0.5847(3) 0.6370(2) 0.32315(11) 0.0211(6) Uani 1 1 d .
H7 H 0.6292 0.6346 0.2886 0.025 Uiso 1 1 calc R
C8 C 0.4539(2) 0.6593(2) 0.32226(11) 0.0184(6) Uani 1 1 d .
C9 C 0.3872(3) 0.6793(2) 0.26564(11) 0.0262(6) Uani 1 1 d .
H9A H 0.2975 0.6829 0.2720 0.039 Uiso 1 1 calc R
H9B H 0.4059 0.6192 0.2396 0.039 Uiso 1 1 calc R
H9C H 0.4159 0.7486 0.2493 0.039 Uiso 1 1 calc R
C10 C 0.4524(2) 0.6456(2) 0.42666(11) 0.0143(5) Uani 1 1 d .
H10 H 0.4082 0.6490 0.4613 0.017 Uiso 1 1 calc R
C11 C 0.3897(2) 0.66321(19) 0.37418(11) 0.0160(5) Uani 1 1 d .
H11 H 0.3032 0.6778 0.3743 0.019 Uiso 1 1 calc R
C12 C 0.3954(3) 0.1869(2) 0.44125(13) 0.0299(7) Uani 1 1 d .
H12A H 0.4383 0.1599 0.4750 0.045 Uiso 1 1 calc R
H12B H 0.4006 0.1320 0.4112 0.045 Uiso 1 1 calc R
H12C H 0.3081 0.2010 0.4503 0.045 Uiso 1 1 calc R
C13 C 0.5974(2) 0.2771(2) 0.40765(11) 0.0224(6) Uani 1 1 d .
H13A H 0.6340 0.3459 0.3943 0.034 Uiso 1 1 calc R
H13B H 0.6058 0.2211 0.3783 0.034 Uiso 1 1 calc R
H13C H 0.6405 0.2530 0.4419 0.034 Uiso 1 1 calc R
C14 C 0.2906(2) 0.51720(19) 0.58139(11) 0.0141(5) Uani 1 1 d .
C15 C 0.1623(2) 0.53611(19) 0.57072(11) 0.0166(5) Uani 1 1 d .
H15 H 0.1274 0.5249 0.5344 0.020 Uiso 1 1 calc R
C16 C 0.0887(2) 0.5726(2) 0.61699(11) 0.0190(6) Uani 1 1 d .
H16 H 0.0030 0.5869 0.6113 0.023 Uiso 1 1 calc R
C17 C 0.1406(2) 0.5880(2) 0.67104(11) 0.0181(5) Uani 1 1 d .
H17 H 0.0899 0.6119 0.7014 0.022 Uiso 1 1 calc R
C18 C 0.2699(2) 0.5675(2) 0.68006(11) 0.0168(5) Uani 1 1 d .
C19 C 0.3467(2) 0.53299(18) 0.63505(10) 0.0151(5) Uani 1 1 d .
C20 C 0.4885(2) 0.4996(2) 0.63172(10) 0.0138(5) Uani 1 1 d .
C21 C 0.5089(2) 0.3807(2) 0.65837(11) 0.0180(5) Uani 1 1 d .
H21A H 0.5957 0.3579 0.6513 0.022 Uiso 1 1 calc R
H21B H 0.4976 0.3856 0.6998 0.022 Uiso 1 1 calc R
C22 C 0.4216(2) 0.2918(2) 0.63530(11) 0.0202(6) Uani 1 1 d .
H22 H 0.3357 0.2995 0.6432 0.024 Uiso 1 1 calc R
C23 C 0.4566(3) 0.2042(2) 0.60487(13) 0.0299(7) Uani 1 1 d .
H23A H 0.5417 0.1934 0.5960 0.036 Uiso 1 1 calc R
H23B H 0.3963 0.1531 0.5923 0.036 Uiso 1 1 calc R
C24 C 0.5779(2) 0.5849(2) 0.66154(10) 0.0151(5) Uani 1 1 d .
H24 H 0.5553 0.5881 0.7025 0.018 Uiso 1 1 calc R
C25 C 0.7163(2) 0.5520(2) 0.65721(12) 0.0174(5) Uani 1 1 d .
H25 H 0.7525 0.5462 0.6208 0.021 Uiso 1 1 calc R
C26 C 0.7876(3) 0.5314(2) 0.70260(12) 0.0255(6) Uani 1 1 d .
H26A H 0.7534 0.5367 0.7395 0.031 Uiso 1 1 calc R
H26B H 0.8721 0.5115 0.6978 0.031 Uiso 1 1 calc R
C27 C 0.5529(2) 0.6988(2) 0.63538(11) 0.0152(5) Uani 1 1 d .
C28 C 0.5461(2) 0.7057(2) 0.57562(11) 0.0136(5) Uani 1 1 d .
C29 C 0.5230(2) 0.8069(2) 0.54818(11) 0.0159(5) Uani 1 1 d .
H29 H 0.5183 0.8104 0.5082 0.019 Uiso 1 1 calc R
C30 C 0.5069(2) 0.9030(2) 0.58129(11) 0.0203(5) Uani 1 1 d .
H30 H 0.4939 0.9716 0.5633 0.024 Uiso 1 1 calc R
C31 C 0.5104(2) 0.8966(2) 0.64081(11) 0.0216(6) Uani 1 1 d .
H31 H 0.4979 0.9607 0.6628 0.026 Uiso 1 1 calc R
C32 C 0.5325(2) 0.7950(2) 0.66801(12) 0.0189(6) Uani 1 1 d .
H32 H 0.5338 0.7911 0.7081 0.023 Uiso 1 1 calc R

loop_
_atom_site_aniso_label
_atom_site_aniso_U_11
_atom_site_aniso_U_22
_atom_site_aniso_U_33
_atom_site_aniso_U_23
_atom_site_aniso_U_13
_atom_site_aniso_U_12
Br1 0.02504(12) 0.04814(17) 0.01449(13) -0.00250(12) 0.00372(11) 0.00491(13)
S1 0.0134(2) 0.0139(3) 0.0147(3) 0.0005(2) 0.0013(2) 0.0000(3)
O1 0.0161(8) 0.0131(9) 0.0162(9) -0.0041(7) 0.0002(7) -0.0016(7)
O2 0.0169(8) 0.0191(9) 0.0225(11) -0.0026(8) 0.0014(8) -0.0061(7)
O3 0.0168(8) 0.0161(9) 0.0199(10) 0.0008(8) 0.0017(7) 0.0058(7)
O4 0.0153(8) 0.0236(10) 0.0216(10) -0.0060(8) -0.0023(7) -0.0012(7)
N1 0.0119(9) 0.0118(10) 0.0139(11) -0.0005(8) 0.0000(8) -0.0006(8)
N2 0.0155(9) 0.0089(10) 0.0122(10) -0.0024(8) 0.0025(7) -0.0012(8)
C1 0.0333(15) 0.0235(14) 0.0186(15) -0.0046(12) -0.0060(12) 0.0063(12)
C2 0.0200(12) 0.0134(12) 0.0165(14) -0.0078(10) 0.0006(10) 0.0003(10)
C3 0.0177(12) 0.0112(11) 0.0174(12) 0.0006(11) 0.0020(9) -0.0025(10)
C4 0.0114(10) 0.0100(11) 0.0163(13) 0.0009(10) -0.0014(9) 0.0014(9)
C5 0.0198(11) 0.0077(12) 0.0150(13) 0.0012(9) -0.0002(10) -0.0001(9)
C6 0.0172(12) 0.0175(13) 0.0204(14) 0.0014(10) 0.0029(10) 0.0035(9)
C7 0.0317(14) 0.0184(14) 0.0133(14) -0.0018(11) 0.0053(11) 0.0004(11)
C8 0.0294(14) 0.0092(12) 0.0167(15) -0.0008(10) -0.0048(11) -0.0023(10)
C9 0.0358(15) 0.0229(15) 0.0199(16) -0.0013(12) -0.0061(12) -0.0014(12)
C10 0.0160(11) 0.0110(11) 0.0158(14) 0.0010(10) 0.0018(10) 0.0009(9)
C11 0.0176(12) 0.0110(12) 0.0194(14) -0.0007(10) -0.0036(10) 0.0010(9)
C12 0.0405(17) 0.0132(13) 0.0361(19) -0.0030(12) 0.0033(14) -0.0058(12)
C13 0.0236(14) 0.0210(14) 0.0227(16) -0.0069(11) 0.0004(11) 0.0022(11)
C14 0.0172(11) 0.0084(11) 0.0168(14) 0.0025(10) 0.0014(9) -0.0005(9)
C15 0.0191(12) 0.0116(11) 0.0192(13) 0.0027(9) -0.0010(12) -0.0005(10)
C16 0.0136(11) 0.0135(13) 0.0299(15) 0.0029(11) 0.0022(10) 0.0011(9)
C17 0.0180(11) 0.0139(12) 0.0224(13) 0.0023(11) 0.0080(9) 0.0023(10)
C18 0.0184(12) 0.0151(13) 0.0169(13) 0.0030(10) 0.0035(10) -0.0003(10)
C19 0.0157(12) 0.0085(11) 0.0211(13) 0.0045(9) 0.0015(10) 0.0004(9)
C20 0.0131(11) 0.0127(12) 0.0157(13) -0.0005(10) 0.0016(10) 0.0005(9)
C21 0.0171(12) 0.0186(14) 0.0182(14) 0.0061(10) 0.0012(10) 0.0018(10)
C22 0.0170(12) 0.0170(13) 0.0267(16) 0.0083(11) 0.0016(11) 0.0015(10)
C23 0.0220(14) 0.0169(14) 0.051(2) -0.0007(14) 0.0003(14) 0.0004(12)
C24 0.0138(10) 0.0192(13) 0.0124(12) -0.0010(11) -0.0012(9) -0.0016(10)
C25 0.0159(11) 0.0163(13) 0.0198(14) -0.0004(10) 0.0008(10) -0.0024(9)
C26 0.0236(13) 0.0279(16) 0.0251(16) 0.0060(12) -0.0018(11) -0.0013(11)
C27 0.0126(11) 0.0137(12) 0.0194(14) -0.0022(10) 0.0013(10) -0.0024(10)
C28 0.0112(11) 0.0112(12) 0.0185(14) -0.0037(10) -0.0002(10) -0.0035(9)
C29 0.0144(11) 0.0156(12) 0.0178(14) 0.0004(10) 0.0006(10) -0.0004(10)
C30 0.0204(12) 0.0118(12) 0.0287(15) 0.0003(11) -0.0015(10) -0.0012(11)
C31 0.0220(12) 0.0124(13) 0.0303(16) -0.0096(12) 0.0027(11) 0.0009(11)
C32 0.0166(12) 0.0231(14) 0.0172(14) -0.0054(11) 0.0010(11) 0.0001(10)

loop_
_atom_type_symbol
_atom_type_description
_atom_type_scat_dispersion_real
_atom_type_scat_dispersion_imag
_atom_type_scat_source
C C 0.0033 0.0016 'International Tables Vol C Tables 4.2.6.8 and 6.1.1.4'
H H 0.0000 0.0000 'International Tables Vol C Tables 4.2.6.8 and 6.1.1.4'
N N 0.0061 0.0033 'International Tables Vol C Tables 4.2.6.8 and 6.1.1.4'
O O 0.0106 0.0060 'International Tables Vol C Tables 4.2.6.8 and 6.1.1.4'
S S 0.1246 0.1234 'International Tables Vol C Tables 4.2.6.8 and 6.1.1.4'
Br Br -0.2901 2.4595 'International Tables Vol C Tables 4.2.6.8 and 6.1.1.4'

loop_
_geom_angle_atom_site_label_1
_geom_angle_atom_site_label_2
_geom_angle_atom_site_label_3
_geom_angle
O3 S1 O2 119.00(10)
O3 S1 N2 107.77(10)
O2 S1 N2 106.85(10)
O3 S1 C5 108.22(11)
O2 S1 C5 107.90(11)
N2 S1 C5 106.46(11)
C3 O1 C2 120.04(17)
C3 N1 C14 123.52(19)
C3 N1 C4 125.04(19)
C14 N1 C4 109.38(18)
C28 N2 C4 119.64(18)
C28 N2 S1 119.27(15)
C4 N2 S1 120.58(15)
C2 C1 H1A 109.5
C2 C1 H1B 109.5
H1A C1 H1B 109.5
C2 C1 H1C 109.5
H1A C1 H1C 109.5
H1B C1 H1C 109.5
O1 C2 C13 102.47(18)
O1 C2 C1 109.7(2)
C13 C2 C1 111.0(2)
O1 C2 C12 109.3(2)
C13 C2 C12 111.1(2)
C1 C2 C12 112.8(2)
O4 C3 O1 126.9(2)
O4 C3 N1 123.6(2)
O1 C3 N1 109.46(18)
N1 C4 N2 111.27(18)
N1 C4 C20 103.94(18)
N2 C4 C20 111.51(19)
N1 C4 H4 110.0
N2 C4 H4 110.0
C20 C4 H4 110.0
C10 C5 C6 121.0(2)
C10 C5 S1 122.65(19)
C6 C5 S1 116.36(18)
C7 C6 C5 118.8(2)
C7 C6 H6 120.6
C5 C6 H6 120.6
C6 C7 C8 121.4(2)
C6 C7 H7 119.3
C8 C7 H7 119.3
C11 C8 C7 118.3(2)
C11 C8 C9 121.6(2)
C7 C8 C9 120.0(2)
C8 C9 H9A 109.5
C8 C9 H9B 109.5
H9A C9 H9B 109.5
C8 C9 H9C 109.5
H9A C9 H9C 109.5
H9B C9 H9C 109.5
C5 C10 C11 119.1(2)
C5 C10 H10 120.4
C11 C10 H10 120.4
C8 C11 C10 121.3(2)
C8 C11 H11 119.3
C10 C11 H11 119.3
C2 C12 H12A 109.5
C2 C12 H12B 109.5
H12A C12 H12B 109.5
C2 C12 H12C 109.5
H12A C12 H12C 109.5
H12B C12 H12C 109.5
C2 C13 H13A 109.5
C2 C13 H13B 109.5
H13A C13 H13B 109.5
C2 C13 H13C 109.5
H13A C13 H13C 109.5
H13B C13 H13C 109.5
C19 C14 C15 123.4(2)
C19 C14 N1 110.0(2)
C15 C14 N1 126.7(2)
C14 C15 C16 117.1(2)
C14 C15 H15 121.5
C16 C15 H15 121.5
C17 C16 C15 121.3(2)
C17 C16 H16 119.4
C15 C16 H16 119.4
C16 C17 C18 119.9(2)
C16 C17 H17 120.1
C18 C17 H17 120.1
C19 C18 C17 120.6(2)
C19 C18 Br1 123.12(18)
C17 C18 Br1 116.24(18)
C18 C19 C14 117.7(2)
C18 C19 C20 132.8(2)
C14 C19 C20 109.4(2)
C19 C20 C24 113.28(19)
C19 C20 C4 101.48(18)
C24 C20 C4 111.30(19)
C19 C20 C21 110.36(19)
C24 C20 C21 109.72(19)
C4 C20 C21 110.49(19)
C22 C21 C20 114.6(2)
C22 C21 H21A 108.6
C20 C21 H21A 108.6
C22 C21 H21B 108.6
C20 C21 H21B 108.6
H21A C21 H21B 107.6
C23 C22 C21 125.5(2)
C23 C22 H22 117.2
C21 C22 H22 117.2
C22 C23 H23A 120.0
C22 C23 H23B 120.0
H23A C23 H23B 120.0
C25 C24 C27 112.0(2)
C25 C24 C20 112.7(2)
C27 C24 C20 107.89(19)
C25 C24 H24 108.0
C27 C24 H24 108.0
C20 C24 H24 108.0
C26 C25 C24 123.1(2)
C26 C25 H25 118.4
C24 C25 H25 118.4
C25 C26 H26A 120.0
C25 C26 H26B 120.0
H26A C26 H26B 120.0
C28 C27 C32 119.0(2)
C28 C27 C24 117.4(2)
C32 C27 C24 123.5(2)
C29 C28 C27 121.1(2)
C29 C28 N2 122.4(2)
C27 C28 N2 116.5(2)
C28 C29 C30 119.3(2)
C28 C29 H29 120.4
C30 C29 H29 120.4
C31 C30 C29 120.1(3)
C31 C30 H30 120.0
C29 C30 H30 120.0
C30 C31 C32 120.4(2)
C30 C31 H31 119.8
C32 C31 H31 119.8
C31 C32 C27 120.1(2)
C31 C32 H32 119.9
C27 C32 H32 119.9

loop_
_geom_bond_atom_site_label_1
_geom_bond_atom_site_label_2
_geom_bond_distance
Br1 C18 1.909(3)
S1 O3 1.4385(18)
S1 O2 1.4384(17)
S1 N2 1.6489(19)
S1 C5 1.779(3)
O1 C3 1.346(3)
O1 C2 1.495(3)
O4 C3 1.211(3)
N1 C3 1.382(3)
N1 C14 1.419(3)
N1 C4 1.479(3)
N2 C28 1.446(3)
N2 C4 1.492(3)
C1 C2 1.522(4)
C1 H1A 0.9600
C1 H1B 0.9600
C1 H1C 0.9600
C2 C13 1.522(3)
C2 C12 1.527(4)
C4 C20 1.559(3)
C4 H4 0.9800
C5 C10 1.390(3)
C5 C6 1.393(3)
C6 C7 1.392(3)
C6 H6 0.9300
C7 C8 1.407(4)
C7 H7 0.9300
C8 C11 1.382(3)
C8 C9 1.508(3)
C9 H9A 0.9600
C9 H9B 0.9600
C9 H9C 0.9600
C10 C11 1.401(3)
C10 H10 0.9300
C11 H11 0.9300
C12 H12A 0.9600
C12 H12B 0.9600
C12 H12C 0.9600
C13 H13A 0.9600
C13 H13B 0.9600
C13 H13C 0.9600
C14 C19 1.391(3)
C14 C15 1.395(3)
C15 C16 1.395(3)
C15 H15 0.9300
C16 C17 1.380(3)
C16 H16 0.9300
C17 C18 1.403(3)
C17 H17 0.9300
C18 C19 1.385(3)
C19 C20 1.551(3)
C20 C24 1.553(3)
C20 C21 1.565(3)
C21 C22 1.506(4)
C21 H21A 0.9700
C21 H21B 0.9700
C22 C23 1.317(4)
C22 H22 0.9300
C23 H23A 0.9300
C23 H23B 0.9300
C24 C25 1.516(3)
C24 C27 1.516(4)
C24 H24 0.9800
C25 C26 1.317(4)
C25 H25 0.9300
C26 H26A 0.9300
C26 H26B 0.9300
C27 C28 1.390(3)
C27 C32 1.394(3)
C28 C29 1.390(3)
C29 C30 1.393(4)
C29 H29 0.9300
C30 C31 1.383(4)
C30 H30 0.9300
C31 C32 1.389(4)
C31 H31 0.9300
C32 H32 0.9300
